data_4340605
loop_
_publ_author_name
'Chalmers, Brian A.'
'Athukorala Arachchige, Kasun S.'
'Prentis, Joanna K. D.'
'Knight, Fergus R.'
'Kilian, Petr'
'Slawin, Alexandra M. Z.'
'Woollins, J. Derek'

_publ_section_title
;
 Sterically Encumbered Tin and Phosphorus peri-Substituted Acenaphthenes.
;
_journal_issue 16
_journal_name_full 'Inorganic chemistry'
_journal_page_first 8795
_journal_page_last 8808
_journal_paper_doi 10.1021/ic5014768
_journal_volume 53
_journal_year 2014
_chemical_formula_moiety 'C27 H34 P2 S2'
_chemical_formula_sum 'C27 H34 P2 S2'
_chemical_formula_weight 484.63
_space_group_IT_number 2
_symmetry_cell_setting triclinic
_symmetry_Int_Tables_number 2
_symmetry_space_group_name_Hall '-P 1'
_symmetry_space_group_name_H-M 'P -1'
_atom_sites_solution_hydrogens geom
_atom_sites_solution_primary direct
_atom_sites_solution_secondary difmap
_cell_angle_alpha 96.603(7)
_cell_angle_beta 93.163(7)
_cell_angle_gamma 113.597(8)
_cell_formula_units_Z 2
_cell_length_a 8.5216(16)
_cell_length_b 9.8317(18)
_cell_length_c 16.798(4)
_cell_measurement_reflns_used 2219
_cell_measurement_temperature 93
_cell_measurement_theta_max 25.32
_cell_measurement_theta_min 3.02
_cell_volume 1273.2(5)
_computing_cell_refinement 'CrystalClear-SM Expert 2.0 rc13'
_computing_data_collection 'CrystalClear-SM Expert 2.0 rc13 (Rigaku, 2009)'
_computing_data_reduction 'CrystalClear-SM Expert 2.0 rc13'
_computing_molecular_graphics 'CrystalStructure 4.0'
_computing_publication_material 'CrystalStructure 4.0 (Rigaku, 2010)'
_computing_structure_refinement 'SHELXL97 (Sheldrick, 2008)'
_computing_structure_solution 'SHELXS97 (Sheldrick, 2008)'
_diffrn_ambient_temperature 93
_diffrn_detector_area_resol_mean 7.353
_diffrn_measured_fraction_theta_full 0.952
_diffrn_measured_fraction_theta_max 0.952
_diffrn_measurement_device_type 'Rigaku Mercury70'
_diffrn_measurement_method \w
_diffrn_radiation_type 'Mo K\a'
_diffrn_radiation_wavelength 0.71075
_diffrn_reflns_av_R_equivalents 0.0335
_diffrn_reflns_limit_h_max 10
_diffrn_reflns_limit_h_min -9
_diffrn_reflns_limit_k_max 9
_diffrn_reflns_limit_k_min -11
_diffrn_reflns_limit_l_max 19
_diffrn_reflns_limit_l_min -18
_diffrn_reflns_number 7352
_diffrn_reflns_theta_full 25.00
_diffrn_reflns_theta_max 25.00
_diffrn_standards_number 0
_exptl_absorpt_coefficient_mu 0.348
_exptl_absorpt_correction_T_max 0.979
_exptl_absorpt_correction_T_min 0.446
_exptl_absorpt_correction_type multi-scan
_exptl_absorpt_process_details 'REQAB (Rigaku, 1998)'
_exptl_crystal_colour colorless
_exptl_crystal_density_diffrn 1.264
_exptl_crystal_density_method 'not measured'
_exptl_crystal_description block
_exptl_crystal_F_000 516.00
_exptl_crystal_size_max 0.180
_exptl_crystal_size_mid 0.150
_exptl_crystal_size_min 0.060
_refine_diff_density_max 0.350
_refine_diff_density_min -0.340
_refine_ls_extinction_method none
_refine_ls_goodness_of_fit_ref 1.028
_refine_ls_hydrogen_treatment constr
_refine_ls_number_parameters 280
_refine_ls_number_reflns 4262
_refine_ls_number_restraints 0
_refine_ls_R_factor_gt 0.0419
_refine_ls_shift/su_max 0.001
_refine_ls_structure_factor_coef Fsqd
_refine_ls_weighting_details 'w = 1/[\s^2^(Fo^2^)+(0.0447P)^2^+0.2615P] where P=(Fo^2^+2Fc^2^)/3'
_refine_ls_weighting_scheme calc
_refine_ls_wR_factor_ref 0.1013
_reflns_number_gt 3318
_reflns_number_total 4262
_reflns_threshold_expression F^2^>2.0\s(F^2^)
_cod_data_source_file ic5014768_si_002.cif
_cod_data_source_block 5-S
_cod_depositor_comments 'Adding full bibliography for 4340598--4340607.cif.'
_cod_database_code 4340605

loop_
_symmetry_equiv_pos_site_id
_symmetry_equiv_pos_as_xyz
1 +X,+Y,+Z
2 -X,-Y,-Z

loop_
_atom_site_label
_atom_site_type_symbol
_atom_site_fract_x
_atom_site_fract_y
_atom_site_fract_z
_atom_site_U_iso_or_equiv
_atom_site_adp_type
_atom_site_occupancy
_atom_site_symmetry_multiplicity
_atom_site_calc_flag
_atom_site_refinement_flags
S1 S 0.54102(8) -0.38757(7) 0.15793(4) 0.02608(19) Uani 1.0 2 d .
S2 S 1.22170(8) 0.09192(7) 0.31725(4) 0.02321(19) Uani 1.0 2 d .
P1 P 0.73152(8) -0.19781(7) 0.20807(4) 0.01815(18) Uani 1.0 2 d .
P2 P 1.08871(8) 0.21312(7) 0.30495(4) 0.01767(18) Uani 1.0 2 d .
C1 C 0.6819(3) -0.0348(3) 0.19332(14) 0.0176(6) Uani 1.0 2 d .
C2 C 0.5078(4) -0.0734(3) 0.17383(15) 0.0223(7) Uani 1.0 2 d .
C3 C 0.4401(4) 0.0134(3) 0.13403(16) 0.0233(7) Uani 1.0 2 d .
C4 C 0.5523(4) 0.1319(3) 0.10315(15) 0.0199(6) Uani 1.0 2 d .
C5 C 0.7320(3) 0.1770(3) 0.12370(14) 0.0171(6) Uani 1.0 2 d .
C6 C 0.8286(4) 0.2978(3) 0.08382(15) 0.0208(6) Uani 1.0 2 d .
C7 C 1.0040(4) 0.3569(3) 0.09825(15) 0.0228(7) Uani 1.0 2 d .
C8 C 1.0767(4) 0.3103(3) 0.16108(15) 0.0205(6) Uani 1.0 2 d .
C9 C 0.9825(3) 0.1971(3) 0.20458(15) 0.0172(6) Uani 1.0 2 d .
C10 C 0.8020(3) 0.1090(3) 0.17670(14) 0.0169(6) Uani 1.0 2 d .
C11 C 0.5257(4) 0.2345(3) 0.04888(17) 0.0274(7) Uani 1.0 2 d .
C12 C 0.7075(4) 0.3365(3) 0.03110(16) 0.0265(7) Uani 1.0 2 d .
C13 C 0.7710(4) -0.1998(3) 0.31647(15) 0.0216(6) Uani 1.0 2 d .
C14 C 0.7848(4) -0.3448(4) 0.33463(17) 0.0321(7) Uani 1.0 2 d .
C15 C 0.6234(4) -0.1834(3) 0.35891(16) 0.0263(7) Uani 1.0 2 d .
C16 C 0.9276(3) -0.1626(3) 0.15812(15) 0.0198(6) Uani 1.0 2 d .
C17 C 1.0035(4) -0.2764(3) 0.17146(17) 0.0273(7) Uani 1.0 2 d .
C18 C 0.8909(4) -0.1617(4) 0.06808(16) 0.0290(7) Uani 1.0 2 d .
C19 C 1.2299(4) 0.4149(3) 0.33532(16) 0.0220(6) Uani 1.0 2 d .
C20 C 1.1354(4) 0.5181(3) 0.33064(17) 0.0267(7) Uani 1.0 2 d .
C21 C 1.3201(4) 0.4397(3) 0.42049(17) 0.0294(7) Uani 1.0 2 d .
C22 C 0.9241(3) 0.1859(3) 0.37406(15) 0.0181(6) Uani 1.0 2 d .
C23 C 0.7855(3) 0.2262(3) 0.35955(16) 0.0228(7) Uani 1.0 2 d .
C24 C 0.6730(4) 0.2168(3) 0.41794(17) 0.0300(8) Uani 1.0 2 d .
C25 C 0.6989(4) 0.1714(3) 0.49024(17) 0.0304(8) Uani 1.0 2 d .
C26 C 0.8375(4) 0.1347(3) 0.50590(16) 0.0275(7) Uani 1.0 2 d .
C27 C 0.9488(4) 0.1424(3) 0.44757(16) 0.0224(7) Uani 1.0 2 d .
H2 H 0.4286 -0.1646 0.1883 0.0267 Uiso 1.0 2 calc R
H3 H 0.3201 -0.0103 0.1290 0.0279 Uiso 1.0 2 calc R
H7 H 1.0745 0.4272 0.0669 0.0273 Uiso 1.0 2 calc R
H8 H 1.1979 0.3590 0.1749 0.0246 Uiso 1.0 2 calc R
H11A H 0.4696 0.2949 0.0762 0.0328 Uiso 1.0 2 calc R
H11B H 0.4529 0.1759 -0.0016 0.0328 Uiso 1.0 2 calc R
H12A H 0.7216 0.3162 -0.0266 0.0318 Uiso 1.0 2 calc R
H12B H 0.7294 0.4436 0.0449 0.0318 Uiso 1.0 2 calc R
H13 H 0.8811 -0.1124 0.3387 0.0260 Uiso 1.0 2 calc R
H14A H 0.6763 -0.4311 0.3145 0.0386 Uiso 1.0 2 calc R
H14B H 0.8077 -0.3393 0.3930 0.0386 Uiso 1.0 2 calc R
H14C H 0.8791 -0.3563 0.3080 0.0386 Uiso 1.0 2 calc R
H15A H 0.6471 -0.1784 0.4172 0.0316 Uiso 1.0 2 calc R
H15B H 0.5152 -0.2701 0.3388 0.0316 Uiso 1.0 2 calc R
H15C H 0.6135 -0.0913 0.3479 0.0316 Uiso 1.0 2 calc R
H16 H 1.0154 -0.0607 0.1821 0.0238 Uiso 1.0 2 calc R
H17A H 0.9116 -0.3704 0.1809 0.0327 Uiso 1.0 2 calc R
H17B H 1.0909 -0.2362 0.2184 0.0327 Uiso 1.0 2 calc R
H17C H 1.0567 -0.2956 0.1236 0.0327 Uiso 1.0 2 calc R
H18A H 0.8086 -0.2618 0.0427 0.0348 Uiso 1.0 2 calc R
H18B H 0.9984 -0.1344 0.0430 0.0348 Uiso 1.0 2 calc R
H18C H 0.8422 -0.0884 0.0609 0.0348 Uiso 1.0 2 calc R
H19 H 1.3208 0.4433 0.2977 0.0264 Uiso 1.0 2 calc R
H20A H 1.2184 0.6230 0.3442 0.0321 Uiso 1.0 2 calc R
H20B H 1.0489 0.4960 0.3689 0.0321 Uiso 1.0 2 calc R
H20C H 1.0786 0.5012 0.2759 0.0321 Uiso 1.0 2 calc R
H21A H 1.2344 0.4173 0.4591 0.0353 Uiso 1.0 2 calc R
H21B H 1.4036 0.5445 0.4342 0.0353 Uiso 1.0 2 calc R
H21C H 1.3802 0.3733 0.4226 0.0353 Uiso 1.0 2 calc R
H23 H 0.7687 0.2597 0.3103 0.0274 Uiso 1.0 2 calc R
H24 H 0.5777 0.2417 0.4078 0.0360 Uiso 1.0 2 calc R
H25 H 0.6215 0.1652 0.5296 0.0365 Uiso 1.0 2 calc R
H26 H 0.8561 0.1046 0.5561 0.0330 Uiso 1.0 2 calc R
H27 H 1.0438 0.1174 0.4583 0.0269 Uiso 1.0 2 calc R

loop_
_atom_site_aniso_label
_atom_site_aniso_U_11
_atom_site_aniso_U_22
_atom_site_aniso_U_33
_atom_site_aniso_U_12
_atom_site_aniso_U_13
_atom_site_aniso_U_23
S1 0.0225(4) 0.0163(4) 0.0323(5) 0.0020(3) -0.0011(4) -0.0001(3)
S2 0.0186(4) 0.0227(4) 0.0299(4) 0.0107(3) 0.0004(3) 0.0029(3)
P1 0.0160(4) 0.0148(4) 0.0220(4) 0.0048(3) 0.0015(3) 0.0023(3)
P2 0.0137(4) 0.0162(4) 0.0213(4) 0.0049(3) 0.0001(3) 0.0015(3)
C1 0.0192(14) 0.0186(15) 0.0159(14) 0.0084(12) 0.0029(12) 0.0026(12)
C2 0.0187(14) 0.0182(15) 0.0257(16) 0.0033(13) 0.0030(13) 0.0028(13)
C3 0.0166(14) 0.0231(16) 0.0291(16) 0.0086(13) -0.0024(13) 0.0007(13)
C4 0.0225(14) 0.0181(15) 0.0194(15) 0.0109(13) -0.0024(12) -0.0038(12)
C5 0.0195(14) 0.0162(15) 0.0147(14) 0.0077(12) -0.0003(12) -0.0018(12)
C6 0.0278(16) 0.0183(15) 0.0160(15) 0.0103(13) 0.0012(12) -0.0008(12)
C7 0.0317(16) 0.0146(15) 0.0194(15) 0.0055(13) 0.0081(13) 0.0048(12)
C8 0.0164(14) 0.0182(15) 0.0227(15) 0.0029(12) 0.0035(12) 0.0012(12)
C9 0.0174(14) 0.0150(15) 0.0190(14) 0.0071(12) 0.0027(12) 0.0002(12)
C10 0.0167(14) 0.0165(15) 0.0164(14) 0.0064(12) 0.0032(12) -0.0012(12)
C11 0.0320(16) 0.0269(17) 0.0262(16) 0.0162(14) -0.0031(14) 0.0034(13)
C12 0.0355(17) 0.0219(16) 0.0220(16) 0.0123(14) -0.0030(14) 0.0039(13)
C13 0.0177(14) 0.0195(15) 0.0239(16) 0.0038(12) 0.0014(12) 0.0033(12)
C14 0.0385(18) 0.0344(19) 0.0312(18) 0.0204(16) 0.0055(15) 0.0134(15)
C15 0.0253(15) 0.0227(16) 0.0289(17) 0.0067(13) 0.0076(13) 0.0055(13)
C16 0.0166(14) 0.0169(15) 0.0237(15) 0.0048(12) 0.0029(12) 0.0015(12)
C17 0.0229(15) 0.0211(16) 0.0399(18) 0.0114(13) 0.0056(14) 0.0024(14)
C18 0.0279(16) 0.0319(18) 0.0274(17) 0.0122(14) 0.0062(14) 0.0034(14)
C19 0.0184(14) 0.0171(15) 0.0250(16) 0.0029(12) -0.0024(13) 0.0008(12)
C20 0.0267(16) 0.0193(16) 0.0302(17) 0.0072(13) -0.0022(14) -0.0010(13)
C21 0.0238(15) 0.0228(17) 0.0334(18) 0.0038(13) -0.0084(13) -0.0007(14)
C22 0.0156(13) 0.0118(14) 0.0224(15) 0.0023(12) -0.0009(12) -0.0013(12)
C23 0.0185(14) 0.0236(16) 0.0235(16) 0.0071(13) -0.0016(13) -0.0004(13)
C24 0.0187(15) 0.0316(18) 0.0377(19) 0.0115(14) 0.0022(14) -0.0072(15)
C25 0.0256(16) 0.0312(18) 0.0276(18) 0.0062(14) 0.0100(14) -0.0046(14)
C26 0.0326(17) 0.0248(17) 0.0213(16) 0.0080(14) 0.0048(14) 0.0015(13)
C27 0.0180(14) 0.0186(16) 0.0273(17) 0.0049(13) 0.0005(13) 0.0017(13)

loop_
_atom_type_symbol
_atom_type_description
_atom_type_scat_dispersion_real
_atom_type_scat_dispersion_imag
_atom_type_scat_source
C C 0.0033 0.0016
;
International Tables for Crystallography
(1992, Vol. C, Tables 4.2.6.8 and 6.1.1.4)
;
H H 0.0000 0.0000
;
International Tables for Crystallography
(1992, Vol. C, Table 6.1.1.4)
;
P P 0.1023 0.0942
;
International Tables for Crystallography
(1992, Vol. C, Tables 4.2.6.8 and 6.1.1.4)
;
S S 0.1246 0.1234
;
International Tables for Crystallography
(1992, Vol. C, Tables 4.2.6.8 and 6.1.1.4)
;

loop_
_geom_angle_atom_site_label_1
_geom_angle_atom_site_label_2
_geom_angle_atom_site_label_3
_geom_angle
_geom_angle_publ_flag
S1 P1 C1 111.01(8) yes
S1 P1 C13 109.97(8) yes
S1 P1 C16 111.42(9) yes
C1 P1 C13 109.44(13) yes
C1 P1 C16 103.42(13) yes
C13 P1 C16 111.42(13) yes
S2 P2 C9 117.50(11) yes
S2 P2 C19 110.00(11) yes
S2 P2 C22 114.18(11) yes
C9 P2 C19 106.01(13) yes
C9 P2 C22 106.25(12) yes
C19 P2 C22 101.41(12) yes
P1 C1 C2 113.14(19) yes
P1 C1 C10 126.3(3) yes
C2 C1 C10 117.8(3) yes
C1 C2 C3 124.5(3) yes
C2 C3 C4 117.7(3) yes
C3 C4 C5 118.6(3) yes
C3 C4 C11 132.2(3) yes
C5 C4 C11 109.2(2) yes
C4 C5 C6 110.6(3) yes
C4 C5 C10 124.0(3) yes
C6 C5 C10 125.4(3) yes
C5 C6 C7 118.2(3) yes
C5 C6 C12 109.5(3) yes
C7 C6 C12 132.3(3) yes
C6 C7 C8 117.7(3) yes
C7 C8 C9 124.4(3) yes
P2 C9 C8 113.67(16) yes
P2 C9 C10 126.21(19) yes
C8 C9 C10 117.9(3) yes
C1 C10 C5 114.8(2) yes
C1 C10 C9 131.7(3) yes
C5 C10 C9 113.5(2) yes
C4 C11 C12 105.3(3) yes
C6 C12 C11 105.0(3) yes
P1 C13 C14 112.83(19) yes
P1 C13 C15 109.1(2) yes
C14 C13 C15 108.7(3) yes
P1 C16 C17 112.08(19) yes
P1 C16 C18 110.27(19) yes
C17 C16 C18 110.8(3) yes
P2 C19 C20 113.71(17) yes
P2 C19 C21 109.6(2) yes
C20 C19 C21 110.3(3) yes
P2 C22 C23 122.0(2) yes
P2 C22 C27 118.6(3) yes
C23 C22 C27 118.9(3) yes
C22 C23 C24 119.6(3) yes
C23 C24 C25 120.4(3) yes
C24 C25 C26 120.4(3) yes
C25 C26 C27 119.3(3) yes
C22 C27 C26 121.3(3) yes
C1 C2 H2 117.734 no
C3 C2 H2 117.741 no
C2 C3 H3 121.146 no
C4 C3 H3 121.143 no
C6 C7 H7 121.146 no
C8 C7 H7 121.145 no
C7 C8 H8 117.808 no
C9 C8 H8 117.811 no
C4 C11 H11A 110.692 no
C4 C11 H11B 110.695 no
C12 C11 H11A 110.688 no
C12 C11 H11B 110.684 no
H11A C11 H11B 108.789 no
C6 C12 H12A 110.755 no
C6 C12 H12B 110.749 no
C11 C12 H12A 110.760 no
C11 C12 H12B 110.753 no
H12A C12 H12B 108.844 no
P1 C13 H13 108.703 no
C14 C13 H13 108.716 no
C15 C13 H13 108.709 no
C13 C14 H14A 109.471 no
C13 C14 H14B 109.469 no
C13 C14 H14C 109.474 no
H14A C14 H14B 109.471 no
H14A C14 H14C 109.472 no
H14B C14 H14C 109.471 no
C13 C15 H15A 109.468 no
C13 C15 H15B 109.473 no
C13 C15 H15C 109.470 no
H15A C15 H15B 109.468 no
H15A C15 H15C 109.471 no
H15B C15 H15C 109.476 no
P1 C16 H16 107.843 no
C17 C16 H16 107.846 no
C18 C16 H16 107.856 no
C16 C17 H17A 109.467 no
C16 C17 H17B 109.468 no
C16 C17 H17C 109.470 no
H17A C17 H17B 109.471 no
H17A C17 H17C 109.474 no
H17B C17 H17C 109.477 no
C16 C18 H18A 109.471 no
C16 C18 H18B 109.471 no
C16 C18 H18C 109.469 no
H18A C18 H18B 109.474 no
H18A C18 H18C 109.472 no
H18B C18 H18C 109.470 no
P2 C19 H19 107.650 no
C20 C19 H19 107.646 no
C21 C19 H19 107.639 no
C19 C20 H20A 109.472 no
C19 C20 H20B 109.467 no
C19 C20 H20C 109.469 no
H20A C20 H20B 109.473 no
H20A C20 H20C 109.472 no
H20B C20 H20C 109.475 no
C19 C21 H21A 109.470 no
C19 C21 H21B 109.471 no
C19 C21 H21C 109.469 no
H21A C21 H21B 109.467 no
H21A C21 H21C 109.476 no
H21B C21 H21C 109.475 no
C22 C23 H23 120.192 no
C24 C23 H23 120.192 no
C23 C24 H24 119.781 no
C25 C24 H24 119.777 no
C24 C25 H25 119.795 no
C26 C25 H25 119.811 no
C25 C26 H26 120.324 no
C27 C26 H26 120.336 no
C22 C27 H27 119.355 no
C26 C27 H27 119.346 no

loop_
_geom_bond_atom_site_label_1
_geom_bond_atom_site_label_2
_geom_bond_distance
_geom_bond_publ_flag
S1 P1 1.9719(8) yes
S2 P2 1.9644(12) yes
P1 C1 1.853(4) yes
P1 C13 1.837(3) yes
P1 C16 1.837(3) yes
P2 C9 1.828(3) yes
P2 C19 1.853(3) yes
P2 C22 1.827(3) yes
C1 C2 1.385(4) yes
C1 C10 1.445(4) yes
C2 C3 1.411(5) yes
C3 C4 1.357(4) yes
C4 C5 1.423(4) yes
C4 C11 1.507(5) yes
C5 C6 1.413(4) yes
C5 C10 1.412(4) yes
C6 C7 1.365(4) yes
C6 C12 1.511(5) yes
C7 C8 1.405(5) yes
C8 C9 1.397(4) yes
C9 C10 1.448(3) yes
C11 C12 1.540(4) yes
C13 C14 1.539(5) yes
C13 C15 1.533(5) yes
C16 C17 1.530(5) yes
C16 C18 1.529(4) yes
C19 C20 1.532(5) yes
C19 C21 1.532(4) yes
C22 C23 1.406(5) yes
C22 C27 1.384(4) yes
C23 C24 1.394(4) yes
C24 C25 1.377(5) yes
C25 C26 1.386(5) yes
C26 C27 1.388(4) yes
C2 H2 0.950 no
C3 H3 0.950 no
C7 H7 0.950 no
C8 H8 0.950 no
C11 H11A 0.990 no
C11 H11B 0.990 no
C12 H12A 0.990 no
C12 H12B 0.990 no
C13 H13 1.000 no
C14 H14A 0.980 no
C14 H14B 0.980 no
C14 H14C 0.980 no
C15 H15A 0.980 no
C15 H15B 0.980 no
C15 H15C 0.980 no
C16 H16 1.000 no
C17 H17A 0.980 no
C17 H17B 0.980 no
C17 H17C 0.980 no
C18 H18A 0.980 no
C18 H18B 0.980 no
C18 H18C 0.980 no
C19 H19 1.000 no
C20 H20A 0.980 no
C20 H20B 0.980 no
C20 H20C 0.980 no
C21 H21A 0.980 no
C21 H21B 0.980 no
C21 H21C 0.980 no
C23 H23 0.950 no
C24 H24 0.950 no
C25 H25 0.950 no
C26 H26 0.950 no
C27 H27 0.950 no

loop_
_geom_contact_atom_site_label_1
_geom_contact_atom_site_label_2
_geom_contact_distance
_geom_contact_publ_flag
_geom_contact_site_symmetry_2
S1 C2 3.195(4) no .
S1 C14 3.411(3) no .
S1 C18 3.474(3) no .
S2 C16 3.520(3) no .
S2 C21 3.403(3) no .
S2 C27 3.418(3) no .
P2 C1 3.597(3) no .
C1 C4 2.835(5) no .
C1 C15 3.260(4) no .
C1 C18 3.278(5) no .
C1 C22 3.520(3) no .
C1 C23 3.380(4) no .
C2 C5 2.704(4) no .
C3 C6 3.596(4) no .
C3 C10 2.862(4) no .
C5 C8 2.695(4) no .
C6 C9 2.832(5) no .
C7 C10 2.876(4) no .
C8 C19 3.023(4) no .
C8 C20 3.197(4) no .
C9 C16 3.367(4) no .
C9 C20 3.317(4) no .
C9 C23 3.220(4) no .
C10 C16 3.241(5) no .
C10 C18 3.411(5) no .
C10 C22 3.325(4) no .
C10 C23 3.185(4) no .
C13 C17 3.425(5) no .
C13 C22 3.475(4) no .
C13 C27 3.509(4) no .
C14 C17 3.380(5) no .
C15 C22 3.476(4) no .
C15 C26 3.517(4) no .
C15 C27 3.392(3) no .
C19 C23 3.559(4) no .
C20 C22 3.229(4) no .
C20 C23 3.315(4) no .
C21 C22 3.278(4) no .
C21 C27 3.438(4) no .
C22 C25 2.787(4) no .
C23 C26 2.785(5) no .
C24 C27 2.764(5) no .
C7 C18 3.565(5) no 2_755
C18 C7 3.565(5) no 2_755
S1 H2 2.7315 no .
S1 H14A 2.9578 no .
S1 H15B 3.1756 no .
S1 H17A 3.0944 no .
S1 H18A 3.0430 no .
S2 H13 2.8641 no .
S2 H16 2.6756 no .
S2 H17B 3.1763 no .
S2 H19 3.2731 no .
S2 H21C 2.8681 no .
S2 H27 2.9221 no .
P1 H2 2.7361 no .
P1 H14A 2.9751 no .
P1 H14C 2.9601 no .
P1 H15B 2.9125 no .
P1 H15C 2.8568 no .
P1 H17A 2.7256 no .
P1 H17B 3.2296 no .
P1 H17C 3.5871 no .
P1 H18A 2.9461 no .
P1 H18C 2.8665 no .
P2 H8 2.7514 no .
P2 H13 3.1122 no .
P2 H16 3.0214 no .
P2 H20B 3.0184 no .
P2 H20C 2.9630 no .
P2 H21A 2.9553 no .
P2 H21C 2.8572 no .
P2 H23 2.9449 no .
P2 H27 2.8368 no .
C1 H3 3.3196 no .
C1 H13 3.2297 no .
C1 H15B 3.5211 no .
C1 H15C 2.7619 no .
C1 H16 2.9674 no .
C1 H18C 2.7815 no .
C1 H23 3.0993 no .
C2 H15B 3.5689 no .
C2 H15C 3.0566 no .
C2 H18C 3.5512 no .
C2 H23 3.5782 no .
C3 H11A 2.9592 no .
C3 H11B 2.9127 no .
C4 H2 3.2125 no .
C4 H12A 3.0452 no .
C4 H12B 3.1271 no .
C5 H3 3.2591 no .
C5 H7 3.2527 no .
C5 H11A 3.0126 no .
C5 H11B 3.0843 no .
C5 H12A 3.0195 no .
C5 H12B 3.0771 no .
C5 H18C 3.2005 no .
C5 H23 3.1115 no .
C6 H8 3.2172 no .
C6 H11A 3.0433 no .
C6 H11B 3.1257 no .
C7 H12A 2.9705 no .
C7 H12B 2.9235 no .
C7 H20C 3.0680 no .
C8 H16 3.5349 no .
C8 H19 2.8125 no .
C8 H20C 2.5260 no .
C9 H7 3.3264 no .
C9 H16 2.6472 no .
C9 H18C 3.2520 no .
C9 H19 3.1082 no .
C9 H20C 2.8551 no .
C9 H23 2.8024 no .
C10 H2 3.2766 no .
C10 H8 3.2883 no .
C10 H16 2.9229 no .
C10 H18C 2.7217 no .
C10 H23 2.6368 no .
C11 H3 2.8819 no .
C12 H7 2.8936 no .
C13 H16 3.2015 no .
C13 H17A 3.2356 no .
C13 H17B 3.3781 no .
C13 H27 3.5614 no .
C14 H15A 2.6771 no .
C14 H15B 2.6787 no .
C14 H15C 3.3485 no .
C14 H17A 2.8770 no .
C14 H17B 3.2506 no .
C15 H2 3.2939 no .
C15 H14A 2.6811 no .
C15 H14B 2.6779 no .
C15 H14C 3.3474 no .
C16 H13 3.0894 no .
C16 H14C 3.2740 no .
C17 H13 3.4942 no .
C17 H14C 2.6484 no .
C17 H18A 2.7068 no .
C17 H18B 2.7090 no .
C17 H18C 3.3615 no .
C18 H17A 2.9966 no .
C18 H17B 3.2809 no .
C18 H17C 2.4944 no .
C19 H8 2.6637 no .
C19 H23 3.5802 no .
C20 H8 3.0745 no .
C20 H21A 2.7039 no .
C20 H21B 2.7021 no .
C20 H21C 3.3597 no .
C20 H23 3.1083 no .
C21 H20A 2.7020 no .
C21 H20B 2.7041 no .
C21 H20C 3.3596 no .
C21 H27 3.2626 no .
C22 H13 2.7931 no .
C22 H15A 3.5978 no .
C22 H15C 2.9065 no .
C22 H20B 2.8117 no .
C22 H20C 3.4947 no .
C22 H21A 2.8686 no .
C22 H21C 3.5686 no .
C22 H24 3.2779 no .
C22 H26 3.2723 no .
C23 H15C 2.8455 no .
C23 H20B 2.6821 no .
C23 H20C 3.3733 no .
C23 H25 3.2617 no .
C23 H27 3.2609 no .
C24 H15C 2.9496 no .
C24 H20B 3.4996 no .
C24 H26 3.2559 no .
C25 H15A 3.3593 no .
C25 H15C 3.1307 no .
C25 H23 3.2616 no .
C25 H27 3.2505 no .
C26 H15A 3.0018 no .
C26 H15C 3.2119 no .
C26 H24 3.2536 no .
C27 H13 2.7615 no .
C27 H15A 3.1327 no .
C27 H15C 3.0953 no .
C27 H21A 2.7974 no .
C27 H21C 3.5423 no .
C27 H23 3.2628 no .
C27 H25 3.2536 no .
H2 H3 2.3489 no .
H2 H15B 3.0046 no .
H2 H15C 2.8932 no .
H3 H11A 3.0154 no .
H3 H11B 2.9983 no .
H7 H8 2.3415 no .
H7 H12A 3.0260 no .
H7 H12B 3.0143 no .
H7 H20C 3.4973 no .
H8 H19 2.1706 no .
H8 H20A 3.5690 no .
H8 H20C 2.5785 no .
H11A H12A 2.7868 no .
H11A H12B 2.2427 no .
H11B H12A 2.2428 no .
H11B H12B 2.7291 no .
H13 H14A 2.8780 no .
H13 H14B 2.3699 no .
H13 H14C 2.3878 no .
H13 H15A 2.3634 no .
H13 H15B 2.8731 no .
H13 H15C 2.3824 no .
H13 H16 2.9424 no .
H13 H17A 3.5480 no .
H13 H17B 3.2146 no .
H13 H27 2.6843 no .
H14A H15A 2.9605 no .
H14A H15B 2.4918 no .
H14A H15C 3.5774 no .
H14A H17A 3.0430 no .
H14B H15A 2.4865 no .
H14B H15B 2.9580 no .
H14B H15C 3.5742 no .
H14C H15A 3.5722 no .
H14C H15B 3.5749 no .
H14C H17A 2.1632 no .
H14C H17B 2.4323 no .
H14C H17C 3.5291 no .
H15A H26 3.2304 no .
H15A H27 3.4313 no .
H15C H23 3.3166 no .
H15C H24 3.4498 no .
H16 H17A 2.8078 no .
H16 H17B 2.2018 no .
H16 H17C 2.5671 no .
H16 H18A 2.8624 no .
H16 H18B 2.3441 no .
H16 H18C 2.3705 no .
H17A H18A 2.8982 no .
H17A H18B 3.3688 no .
H17B H18B 3.3698 no .
H17C H18A 2.6031 no .
H17C H18B 2.3750 no .
H17C H18C 3.4439 no .
H19 H20A 2.3418 no .
H19 H20B 2.8624 no .
H19 H20C 2.3718 no .
H19 H21A 2.8622 no .
H19 H21B 2.3415 no .
H19 H21C 2.3717 no .
H20A H21A 2.9878 no .
H20A H21B 2.5214 no .
H20A H21C 3.5937 no .
H20B H21A 2.5255 no .
H20B H21B 2.9884 no .
H20B H21C 3.5961 no .
H20B H23 2.6152 no .
H20C H21A 3.5961 no .
H20C H21B 3.5937 no .
H20C H23 2.8998 no .
H21A H27 2.7362 no .
H21C H27 3.1093 no .
H23 H24 2.3441 no .
H24 H25 2.3210 no .
H25 H26 2.3384 no .
H26 H27 2.3340 no .
S1 H8 3.0435 no 1_445
S1 H11A 3.0663 no 1_545
S1 H11B 3.5228 no 2_655
S1 H12A 3.3824 no 2_655
S1 H12B 3.2685 no 1_545
S1 H19 3.2684 no 1_445
S2 H3 3.4560 no 1_655
S2 H24 3.0140 no 1_655
S2 H26 2.9625 no 2_756
C1 H11B 3.3017 no 2_655
C2 H11B 3.0332 no 2_655
C2 H12A 3.1642 no 2_655
C2 H17B 3.4300 no 1_455
C2 H17C 3.5722 no 1_455
C3 H11B 3.1422 no 2_655
C3 H12A 3.2347 no 2_655
C3 H16 3.5533 no 1_455
C3 H17B 3.5079 no 1_455
C3 H17C 3.4358 no 1_455
C4 H11B 3.2814 no 2_655
C5 H11B 3.5153 no 2_655
C6 H17A 3.2560 no 1_565
C6 H18B 3.2786 no 2_755
C7 H12A 3.5257 no 2_765
C7 H12B 3.5923 no 2_765
C7 H17A 3.2688 no 1_565
C7 H17C 3.2354 no 1_565
C7 H18A 3.1827 no 2_755
C7 H18B 3.0305 no 2_755
C8 H18B 3.5585 no 2_755
C11 H18A 3.2827 no 2_655
C11 H18C 3.2309 no 2_655
C12 H7 3.0525 no 2_765
C12 H17A 3.3907 no 1_565
C12 H17C 3.4548 no 2_755
C13 H26 3.4594 no 2_756
C14 H20B 3.2762 no 1_545
C14 H20C 3.5355 no 1_545
C14 H21B 3.5667 no 1_445
C14 H26 3.3036 no 2_756
C15 H19 3.5265 no 1_445
C15 H20A 3.1830 no 1_445
C15 H21B 3.0487 no 1_445
C15 H25 2.9233 no 2_656
C16 H3 3.1631 no 1_655
C17 H2 3.3221 no 1_655
C17 H3 3.1021 no 1_655
C17 H7 3.5058 no 1_545
C17 H12A 3.5646 no 2_755
C17 H12B 3.2422 no 1_545
C17 H20C 3.1843 no 1_545
C18 H3 3.3934 no 1_655
C18 H7 3.3717 no 2_755
C18 H11A 3.5003 no 2_655
C18 H11B 3.0211 no 2_655
C18 H12B 3.5238 no 1_545
C18 H18B 3.4776 no 2_755
C19 H14A 3.5418 no 1_665
C19 H15B 3.0691 no 1_665
C20 H14C 2.9358 no 1_565
C20 H15B 3.0528 no 1_665
C20 H17A 3.5978 no 1_565
C20 H17B 3.3524 no 1_565
C20 H25 3.4807 no 2_766
C21 H14A 3.4677 no 1_665
C21 H14B 3.4934 no 2_756
C21 H15B 3.1842 no 1_665
C21 H21B 3.2412 no 2_866
C21 H21C 3.3519 no 2_866
C21 H24 3.4684 no 1_655
C24 H21B 3.4883 no 2_766
C24 H21C 3.4160 no 1_455
C25 H15A 3.4302 no 2_656
C25 H20A 3.1096 no 2_766
C25 H20B 3.5979 no 2_766
C25 H21B 3.3823 no 2_766
C25 H25 3.3062 no 2_656
C26 H13 3.5326 no 2_756
C26 H14B 3.1387 no 2_756
C26 H20A 3.4505 no 2_766
C26 H27 3.1319 no 2_756
C27 H14B 3.1942 no 2_756
C27 H26 3.4458 no 2_756
C27 H27 3.1740 no 2_756
H2 C17 3.3221 no 1_455
H2 H11B 3.3494 no 2_655
H2 H12A 2.8973 no 2_655
H2 H17B 2.7669 no 1_455
H2 H17C 2.9856 no 1_455
H3 S2 3.4560 no 1_455
H3 C16 3.1631 no 1_455
H3 C17 3.1021 no 1_455
H3 C18 3.3934 no 1_455
H3 H12A 3.1656 no 2_655
H3 H16 2.6660 no 1_455
H3 H17B 2.9360 no 1_455
H3 H17C 2.7919 no 1_455
H3 H18B 2.7509 no 1_455
H7 C12 3.0525 no 2_765
H7 C17 3.5058 no 1_565
H7 C18 3.3717 no 2_755
H7 H7 3.2542 no 2_765
H7 H12A 2.6182 no 2_765
H7 H12B 2.6689 no 2_765
H7 H17A 3.3437 no 1_565
H7 H17C 2.8472 no 1_565
H7 H17C 3.2648 no 2_755
H7 H18A 2.7987 no 2_755
H7 H18B 3.0501 no 2_755
H8 S1 3.0435 no 1_665
H8 H11A 3.1400 no 1_655
H11A S1 3.0663 no 1_565
H11A C18 3.5003 no 2_655
H11A H8 3.1400 no 1_455
H11A H18A 2.9018 no 2_655
H11A H18C 3.2266 no 2_655
H11B S1 3.5228 no 2_655
H11B C1 3.3017 no 2_655
H11B C2 3.0332 no 2_655
H11B C3 3.1422 no 2_655
H11B C4 3.2814 no 2_655
H11B C5 3.5153 no 2_655
H11B C18 3.0211 no 2_655
H11B H2 3.3494 no 2_655
H11B H18A 2.7616 no 2_655
H11B H18C 2.4186 no 2_655
H12A S1 3.3824 no 2_655
H12A C2 3.1642 no 2_655
H12A C3 3.2347 no 2_655
H12A C7 3.5257 no 2_765
H12A C17 3.5646 no 2_755
H12A H2 2.8973 no 2_655
H12A H3 3.1656 no 2_655
H12A H7 2.6182 no 2_765
H12A H17C 2.6151 no 2_755
H12A H18B 3.5120 no 2_755
H12B S1 3.2685 no 1_565
H12B C7 3.5923 no 2_765
H12B C17 3.2422 no 1_565
H12B C18 3.5238 no 1_565
H12B H7 2.6689 no 2_765
H12B H17A 2.7111 no 1_565
H12B H17C 3.0312 no 1_565
H12B H18A 2.7029 no 1_565
H13 C26 3.5326 no 2_756
H13 H26 2.7468 no 2_756
H13 H27 3.4444 no 2_756
H14A C19 3.5418 no 1_445
H14A C21 3.4677 no 1_445
H14A H19 2.7588 no 1_445
H14A H21B 3.1117 no 1_445
H14A H21C 3.2843 no 1_445
H14A H23 3.4256 no 1_545
H14A H24 3.5563 no 1_545
H14B C21 3.4934 no 2_756
H14B C26 3.1387 no 2_756
H14B C27 3.1942 no 2_756
H14B H20B 3.1015 no 1_545
H14B H21A 2.6837 no 2_756
H14B H21B 3.3069 no 1_445
H14B H21C 3.5535 no 2_756
H14B H26 2.8724 no 2_756
H14B H27 2.9641 no 2_756
H14C C20 2.9358 no 1_545
H14C H20A 3.0131 no 1_545
H14C H20B 2.6669 no 1_545
H14C H20C 2.6414 no 1_545
H14C H23 3.5114 no 1_545
H14C H26 3.1776 no 2_756
H15A C25 3.4302 no 2_656
H15A H20A 3.4506 no 1_445
H15A H21B 2.7440 no 1_445
H15A H21C 3.4448 no 2_756
H15A H24 3.5766 no 2_656
H15A H25 2.5479 no 2_656
H15A H27 3.0832 no 2_756
H15B C19 3.0691 no 1_445
H15B C20 3.0528 no 1_445
H15B C21 3.1842 no 1_445
H15B H19 2.6170 no 1_445
H15B H20A 2.3299 no 1_445
H15B H20C 3.5127 no 1_445
H15B H21B 2.4999 no 1_445
H15B H25 2.8331 no 2_656
H15C H20A 3.4049 no 1_445
H15C H25 2.8994 no 2_656
H16 C3 3.5533 no 1_655
H16 H3 2.6660 no 1_655
H17A C6 3.2560 no 1_545
H17A C7 3.2688 no 1_545
H17A C12 3.3907 no 1_545
H17A C20 3.5978 no 1_545
H17A H7 3.3437 no 1_545
H17A H12B 2.7111 no 1_545
H17A H20C 2.7948 no 1_545
H17B C2 3.4300 no 1_655
H17B C3 3.5079 no 1_655
H17B C20 3.3524 no 1_545
H17B H2 2.7669 no 1_655
H17B H3 2.9360 no 1_655
H17B H20A 3.0306 no 1_545
H17B H20C 2.8240 no 1_545
H17C C2 3.5722 no 1_655
H17C C3 3.4358 no 1_655
H17C C7 3.2354 no 1_545
H17C C12 3.4548 no 2_755
H17C H2 2.9856 no 1_655
H17C H3 2.7919 no 1_655
H17C H7 2.8472 no 1_545
H17C H7 3.2648 no 2_755
H17C H12A 2.6151 no 2_755
H17C H12B 3.0312 no 1_545
H17C H20C 3.4620 no 1_545
H18A C7 3.1827 no 2_755
H18A C11 3.2827 no 2_655
H18A H7 2.7987 no 2_755
H18A H11A 2.9018 no 2_655
H18A H11B 2.7616 no 2_655
H18A H12B 2.7029 no 1_545
H18B C6 3.2786 no 2_755
H18B C7 3.0305 no 2_755
H18B C8 3.5585 no 2_755
H18B C18 3.4776 no 2_755
H18B H3 2.7509 no 1_655
H18B H7 3.0501 no 2_755
H18B H12A 3.5120 no 2_755
H18B H18B 3.1462 no 2_755
H18B H18C 2.9065 no 2_755
H18C C11 3.2309 no 2_655
H18C H11A 3.2266 no 2_655
H18C H11B 2.4186 no 2_655
H18C H18B 2.9065 no 2_755
H18C H18C 3.4813 no 2_755
H19 S1 3.2684 no 1_665
H19 C15 3.5265 no 1_665
H19 H14A 2.7588 no 1_665
H19 H15B 2.6170 no 1_665
H20A C15 3.1830 no 1_665
H20A C25 3.1096 no 2_766
H20A C26 3.4505 no 2_766
H20A H14C 3.0131 no 1_565
H20A H15A 3.4506 no 1_665
H20A H15B 2.3299 no 1_665
H20A H15C 3.4049 no 1_665
H20A H17B 3.0306 no 1_565
H20A H25 2.6614 no 2_766
H20A H26 3.2914 no 2_766
H20B C14 3.2762 no 1_565
H20B C25 3.5979 no 2_766
H20B H14B 3.1015 no 1_565
H20B H14C 2.6669 no 1_565
H20B H25 3.5451 no 2_766
H20C C14 3.5355 no 1_565
H20C C17 3.1843 no 1_565
H20C H14C 2.6414 no 1_565
H20C H15B 3.5127 no 1_665
H20C H17A 2.7948 no 1_565
H20C H17B 2.8240 no 1_565
H20C H17C 3.4620 no 1_565
H21A H14B 2.6837 no 2_756
H21A H21B 3.3424 no 2_866
H21A H21C 3.4497 no 2_866
H21A H24 3.5189 no 2_766
H21B C14 3.5667 no 1_665
H21B C15 3.0487 no 1_665
H21B C21 3.2412 no 2_866
H21B C24 3.4883 no 2_766
H21B C25 3.3823 no 2_766
H21B H14A 3.1117 no 1_665
H21B H14B 3.3069 no 1_665
H21B H15A 2.7440 no 1_665
H21B H15B 2.4999 no 1_665
H21B H21A 3.3424 no 2_866
H21B H21B 3.0880 no 2_866
H21B H21C 2.7756 no 2_866
H21B H24 3.1447 no 2_766
H21B H25 2.9437 no 2_766
H21C C21 3.3519 no 2_866
H21C C24 3.4160 no 1_655
H21C H14A 3.2843 no 1_665
H21C H14B 3.5535 no 2_756
H21C H15A 3.4448 no 2_756
H21C H21A 3.4497 no 2_866
H21C H21B 2.7756 no 2_866
H21C H21C 3.3158 no 2_866
H21C H24 2.5069 no 1_655
H23 H14A 3.4256 no 1_565
H23 H14C 3.5114 no 1_565
H24 S2 3.0140 no 1_455
H24 C21 3.4684 no 1_455
H24 H14A 3.5563 no 1_565
H24 H15A 3.5766 no 2_656
H24 H21A 3.5189 no 2_766
H24 H21B 3.1447 no 2_766
H24 H21C 2.5069 no 1_455
H25 C15 2.9233 no 2_656
H25 C20 3.4807 no 2_766
H25 C25 3.3062 no 2_656
H25 H15A 2.5479 no 2_656
H25 H15B 2.8331 no 2_656
H25 H15C 2.8994 no 2_656
H25 H20A 2.6614 no 2_766
H25 H20B 3.5451 no 2_766
H25 H21B 2.9437 no 2_766
H25 H25 3.0783 no 2_656
H26 S2 2.9625 no 2_756
H26 C13 3.4594 no 2_756
H26 C14 3.3036 no 2_756
H26 C27 3.4458 no 2_756
H26 H13 2.7468 no 2_756
H26 H14B 2.8724 no 2_756
H26 H14C 3.1776 no 2_756
H26 H20A 3.2914 no 2_766
H26 H27 2.6342 no 2_756
H27 C26 3.1319 no 2_756
H27 C27 3.1740 no 2_756
H27 H13 3.4444 no 2_756
H27 H14B 2.9641 no 2_756
H27 H15A 3.0832 no 2_756
H27 H26 2.6342 no 2_756
H27 H27 2.7067 no 2_756

loop_
_geom_torsion_atom_site_label_1
_geom_torsion_atom_site_label_2
_geom_torsion_atom_site_label_3
_geom_torsion_atom_site_label_4
_geom_torsion
_geom_torsion_publ_flag
S1 P1 C1 C2 18.97(18) no
S1 P1 C1 C10 -141.44(15) no
S1 P1 C13 C14 48.68(17) no
S1 P1 C13 C15 -72.25(16) no
S1 P1 C16 C17 -67.19(15) no
S1 P1 C16 C18 56.72(18) no
C1 P1 C13 C14 170.87(14) no
C1 P1 C13 C15 49.94(16) no
C13 P1 C1 C2 -102.60(16) no
C13 P1 C1 C10 96.99(19) no
C1 P1 C16 C17 173.50(13) no
C1 P1 C16 C18 -62.59(17) no
C16 P1 C1 C2 138.56(15) no
C16 P1 C1 C10 -21.9(2) no
C13 P1 C16 C17 56.04(17) no
C13 P1 C16 C18 179.95(15) no
C16 P1 C13 C14 -75.37(17) no
C16 P1 C13 C15 163.69(14) no
S2 P2 C9 C8 -96.98(18) no
S2 P2 C9 C10 100.4(3) no
S2 P2 C19 C20 -177.89(13) no
S2 P2 C19 C21 -53.85(18) no
S2 P2 C22 C23 -160.88(12) no
S2 P2 C22 C27 27.51(17) no
C9 P2 C19 C20 54.1(2) no
C9 P2 C19 C21 178.14(16) no
C19 P2 C9 C8 26.4(3) no
C19 P2 C9 C10 -136.2(3) no
C9 P2 C22 C23 -29.73(19) no
C9 P2 C22 C27 158.67(15) no
C22 P2 C9 C8 133.76(18) no
C22 P2 C9 C10 -28.8(3) no
C19 P2 C22 C23 80.88(18) no
C19 P2 C22 C27 -90.73(18) no
C22 P2 C19 C20 -56.68(19) no
C22 P2 C19 C21 67.36(19) no
P1 C1 C2 C3 -157.83(18) no
P1 C1 C10 C5 143.89(18) no
P1 C1 C10 C9 -36.1(4) no
C2 C1 C10 C5 -15.7(4) no
C2 C1 C10 C9 164.2(3) no
C10 C1 C2 C3 4.4(4) no
C1 C2 C3 C4 9.3(4) no
C2 C3 C4 C5 -10.2(4) no
C2 C3 C4 C11 170.8(3) no
C3 C4 C5 C6 177.8(3) no
C3 C4 C5 C10 -2.2(4) no
C3 C4 C11 C12 -175.1(3) no
C5 C4 C11 C12 5.8(3) no
C11 C4 C5 C6 -3.0(3) no
C11 C4 C5 C10 177.0(2) no
C4 C5 C6 C7 178.7(2) no
C4 C5 C6 C12 -1.2(3) no
C4 C5 C10 C1 15.3(4) no
C4 C5 C10 C9 -164.7(3) no
C6 C5 C10 C1 -164.6(3) no
C6 C5 C10 C9 15.4(4) no
C10 C5 C6 C7 -1.4(4) no
C10 C5 C6 C12 178.8(3) no
C5 C6 C7 C8 -9.8(4) no
C5 C6 C12 C11 4.7(3) no
C7 C6 C12 C11 -175.1(3) no
C12 C6 C7 C8 170.0(3) no
C6 C7 C8 C9 6.4(4) no
C7 C8 C9 P2 -155.9(3) no
C7 C8 C9 C10 8.3(4) no
P2 C9 C10 C1 -35.9(5) no
P2 C9 C10 C5 144.0(2) no
C8 C9 C10 C1 162.1(3) no
C8 C9 C10 C5 -17.9(4) no
C4 C11 C12 C6 -6.2(3) no
P2 C22 C23 C24 -173.78(13) no
P2 C22 C27 C26 173.39(14) no
C23 C22 C27 C26 1.5(3) no
C27 C22 C23 C24 -2.2(3) no
C22 C23 C24 C25 1.4(4) no
C23 C24 C25 C26 0.0(4) no
C24 C25 C26 C27 -0.7(4) no
C25 C26 C27 C22 -0.1(4) no
